data_4301331
loop_
_publ_author_name
'Vadapalli Chandrasekhar'
'Balasubramanian Murugesa Pandian'
'Jagadese J. Vittal'
'Rodolphe Cl\'erac'

_publ_contact_author_address
;Head, Department of Chemistry
Indian Institute of Technology Kanpur
Kanpur 208016
Uttarpradesh
India
;
_publ_contact_author_email vc@iitk.ac.in
_publ_contact_author_fax '+91-512-259 7436'
_publ_contact_author_name 'Prof. V. Chandrasekhar'
_publ_contact_author_phone '+91-512-259 7259'
_publ_section_title
;
Synthesis, Structure, and Magnetism of Heterobimetallic Trinuclear
Complexes {[L2Co2Ln][X]} [Ln = Eu, X = Cl; Ln = Tb, Dy, Ho, X = NO3; LH3=
(S)P[N(Me)N=CH-C6H3-2-OH-3-OMe]3]: A 3d-4f Family of Single-Molecule
Magnets
;
_journal_name_full 'Inorganic Chemistry'
_journal_page_first 1148
_journal_page_last 1157
_journal_paper_doi 10.1021/ic801905p
_journal_volume 48
_journal_year 2009
_chemical_formula_sum 'C57 H66 Cl7 Co2 Eu N12 O13 P2 S2'
_chemical_formula_weight 1771.25
_chemical_name_systematic ?
_space_group_IT_number 2
_symmetry_cell_setting triclinic
_symmetry_space_group_name_Hall '-P 1'
_symmetry_space_group_name_H-M 'P -1'
_atom_sites_solution_hydrogens geom
_atom_sites_solution_primary direct
_atom_sites_solution_secondary difmap
_audit_creation_method SHELXL-97
_cell_angle_alpha 69.8330(10)
_cell_angle_beta 88.4610(10)
_cell_angle_gamma 89.6400(10)
_cell_formula_units_Z 2
_cell_length_a 11.9198(10)
_cell_length_b 16.3470(13)
_cell_length_c 19.0057(15)
_cell_measurement_reflns_used 6215
_cell_measurement_temperature 100(2)
_cell_measurement_theta_max 28.25
_cell_measurement_theta_min 2.50
_cell_volume 3475.0(5)
_computing_cell_refinement 'Bruker SMART'
_computing_data_collection 'Bruker SMART'
_computing_data_reduction 'Bruker SAINT'
_computing_molecular_graphics 'Bruker SHELXTL'
_computing_publication_material 'Bruker SHELXTL'
_computing_structure_refinement 'Bruker SHELXTL'
_computing_structure_solution 'Bruker SHELXTL'
_diffrn_ambient_temperature 100(2)
_diffrn_measured_fraction_theta_full 0.981
_diffrn_measured_fraction_theta_max 0.981
_diffrn_radiation_monochromator graphite
_diffrn_radiation_source 'fine-focus sealed tube'
_diffrn_radiation_type MoK\a
_diffrn_radiation_wavelength 0.71073
_diffrn_reflns_av_R_equivalents 0.0271
_diffrn_reflns_av_sigmaI/netI 0.0541
_diffrn_reflns_limit_h_max 14
_diffrn_reflns_limit_h_min -14
_diffrn_reflns_limit_k_max 19
_diffrn_reflns_limit_k_min -16
_diffrn_reflns_limit_l_max 21
_diffrn_reflns_limit_l_min -22
_diffrn_reflns_number 17917
_diffrn_reflns_theta_full 25.00
_diffrn_reflns_theta_max 25.00
_diffrn_reflns_theta_min 2.03
_exptl_absorpt_coefficient_mu 1.807
_exptl_absorpt_correction_T_max 0.9009
_exptl_absorpt_correction_T_min 0.8371
_exptl_absorpt_correction_type empirical
_exptl_absorpt_process_details SADABS
_exptl_crystal_density_diffrn 1.693
_exptl_crystal_density_method 'not measured'
_exptl_crystal_F_000 1788
_exptl_crystal_size_max 0.10
_exptl_crystal_size_mid 0.08
_exptl_crystal_size_min 0.06
_refine_diff_density_max 3.186
_refine_diff_density_min -1.494
_refine_diff_density_rms 0.150
_refine_ls_extinction_method none
_refine_ls_goodness_of_fit_ref 1.059
_refine_ls_hydrogen_treatment constr
_refine_ls_matrix_type full
_refine_ls_number_parameters 871
_refine_ls_number_reflns 12012
_refine_ls_number_restraints 0
_refine_ls_restrained_S_all 1.059
_refine_ls_R_factor_all 0.0621
_refine_ls_R_factor_gt 0.0512
_refine_ls_shift/su_max 0.001
_refine_ls_shift/su_mean 0.000
_refine_ls_structure_factor_coef Fsqd
_refine_ls_weighting_details 'calc w=1/[\s^2^(Fo^2^)+(0.0822P)^2^+3.5651P] where P=(Fo^2^+2Fc^2^)/3'
_refine_ls_weighting_scheme calc
_refine_ls_wR_factor_gt 0.1338
_refine_ls_wR_factor_ref 0.1466
_reflns_number_gt 9759
_reflns_number_total 12012
_reflns_threshold_expression >2sigma(I)
_cod_data_source_file ic801905p_si_001_1.cif
_cod_data_source_block Co2Eu
_cod_depositor_comments
;
 Marking attached hydrogen atoms.

 2017-01-03

The following automatic conversions were performed:
'_symmetry_cell_setting' value 'Triclinic' changed to 'triclinic'
according to '/home/saulius/struct/CIF-dictionaries/cif_core.dic'
dictionary named 'cif_core.dic' version 2.4.1 from 2010-06-29.

Automatic conversion script
Id: cif_fix_enum 1527 2010-12-29 10:47:43Z saulius 
;
_cod_database_code 4301331

loop_
_symmetry_equiv_pos_as_xyz
'x, y, z'
'-x, -y, -z'

loop_
_atom_site_label
_atom_site_type_symbol
_atom_site_fract_x
_atom_site_fract_y
_atom_site_fract_z
_atom_site_U_iso_or_equiv
_atom_site_adp_type
_atom_site_occupancy
_atom_site_symmetry_multiplicity
_atom_site_calc_flag
_atom_site_refinement_flags
_atom_site_disorder_assembly
_atom_site_disorder_group
_atom_site_attached_hydrogens
Eu1 Eu 0.73567(2) 0.246189(15) 0.255556(13) 0.01483(10) Uani 1 1 d . . . 0
Co1 Co 0.70619(5) 0.08759(4) 0.18477(3) 0.01333(16) Uani 1 1 d . . . 0
Co2 Co 0.76958(5) 0.41080(4) 0.31916(3) 0.01294(16) Uani 1 1 d . . . 0
Cl1 Cl 0.82635(13) 0.19658(10) 0.82446(8) 0.0345(3) Uani 1 1 d . . . 0
Cl2 Cl 0.74274(19) 0.05358(14) 0.67983(11) 0.0632(6) Uani 1 1 d . . . 0
Cl3 Cl 0.89342(15) 0.20388(18) 0.62568(11) 0.0702(7) Uani 1 1 d . . . 0
Cl4 Cl 0.65366(14) 0.22700(11) 0.61222(9) 0.0450(4) Uani 1 1 d . . . 0
Cl5 Cl 0.70112(16) 0.44511(15) 0.70145(11) 0.0616(5) Uani 1 1 d . . . 0
Cl6 Cl 0.57561(15) 0.36462(13) 0.84184(10) 0.0537(5) Uani 1 1 d . . . 0
Cl7 Cl 0.78584(14) 0.45295(12) 0.83963(11) 0.0506(5) Uani 1 1 d . . . 0
P1 P 0.67785(11) -0.06953(9) 0.11328(8) 0.0183(3) Uani 1 1 d . . . 0
P2 P 0.80719(11) 0.57425(8) 0.38289(7) 0.0160(3) Uani 1 1 d . . . 0
S1 S 0.66115(12) -0.16171(9) 0.07294(8) 0.0287(3) Uani 1 1 d . . . 0
S2 S 0.82948(11) 0.66792(9) 0.42055(7) 0.0225(3) Uani 1 1 d . . . 0
N1 N 0.7053(3) 0.0276(3) 0.0482(2) 0.0199(9) Uani 1 1 d . . . 0
N2 N 0.7548(3) 0.0906(3) 0.0758(2) 0.0189(9) Uani 1 1 d . . . 0
N3 N 0.7823(4) -0.0865(3) 0.1728(2) 0.0242(10) Uani 1 1 d . . . 0
N4 N 0.7737(3) -0.0427(3) 0.2259(2) 0.0188(9) Uani 1 1 d . . . 0
N5 N 0.5605(4) -0.0532(3) 0.1569(2) 0.0212(9) Uani 1 1 d . . . 0
N6 N 0.5549(3) 0.0303(3) 0.1674(2) 0.0178(9) Uani 1 1 d . . . 0
N7 N 0.6713(4) 0.5482(3) 0.3833(2) 0.0231(10) Uani 1 1 d . . . 0
N8 N 0.6534(4) 0.4610(3) 0.3804(2) 0.0218(10) Uani 1 1 d . . . 0
N9 N 0.8723(4) 0.4833(3) 0.4331(2) 0.0216(10) Uani 1 1 d . . . 0
N10 N 0.8916(3) 0.4225(3) 0.3937(2) 0.0198(9) Uani 1 1 d . . . 0
N11 N 0.8526(4) 0.5986(3) 0.2939(2) 0.0213(9) Uani 1 1 d . . . 0
N12 N 0.8049(4) 0.5431(3) 0.2567(2) 0.0204(9) Uani 1 1 d . . . 0
O1 O 0.8095(3) 0.1999(2) 0.15621(17) 0.0149(7) Uani 1 1 d . . . 0
O2 O 0.9154(3) 0.3411(2) 0.15448(18) 0.0179(7) Uani 1 1 d . . . 0
O3 O 0.7489(3) 0.0910(2) 0.28911(18) 0.0163(7) Uani 1 1 d . . . 0
O4 O 0.7905(3) 0.1433(2) 0.40026(19) 0.0191(8) Uani 1 1 d . . . 0
O5 O 0.5960(3) 0.1797(2) 0.20333(18) 0.0148(7) Uani 1 1 d . . . 0
O6 O 0.5111(3) 0.3146(2) 0.23047(19) 0.0179(7) Uani 1 1 d . . . 0
O7 O 0.6601(3) 0.3049(2) 0.34846(18) 0.0155(7) Uani 1 1 d . . . 0
O8 O 0.5613(3) 0.1576(2) 0.36276(19) 0.0204(8) Uani 1 1 d . . . 0
O9 O 0.8725(3) 0.3105(2) 0.31164(17) 0.0146(7) Uani 1 1 d . . . 0
O10 O 0.9603(3) 0.1819(2) 0.27614(18) 0.0176(7) Uani 1 1 d . . . 0
O11 O 0.7285(3) 0.4043(2) 0.21561(18) 0.0148(7) Uani 1 1 d . . . 0
O12 O 0.6721(3) 0.3518(2) 0.10611(18) 0.0196(8) Uani 1 1 d . . . 0
C1 C 0.6281(5) 0.0652(4) -0.0131(3) 0.0282(13) Uani 1 1 d . . . 0
H1A H 0.5703 0.0988 0.0024 0.042 Uiso 1 1 calc R . . 0
H1B H 0.5926 0.0184 -0.0258 0.042 Uiso 1 1 calc R . . 0
H1C H 0.6698 0.1037 -0.0571 0.042 Uiso 1 1 calc R . . 0
C2 C 0.8242(4) 0.1398(3) 0.0284(3) 0.0204(11) Uani 1 1 d . . . 0
H2 H 0.8368 0.1273 -0.0165 0.024 Uiso 1 1 calc R . . 0
C3 C 0.8861(4) 0.2123(3) 0.0346(3) 0.0168(10) Uani 1 1 d . . . 0
C4 C 0.8750(4) 0.2401(3) 0.0972(3) 0.0151(10) Uani 1 1 d . . . 0
C5 C 0.9361(4) 0.3158(3) 0.0935(3) 0.0186(11) Uani 1 1 d . . . 0
C6 C 1.0062(4) 0.3582(3) 0.0338(3) 0.0211(11) Uani 1 1 d . . . 0
H6 H 1.0475 0.4077 0.0339 0.025 Uiso 1 1 calc R . . 0
C7 C 1.0173(5) 0.3293(4) -0.0272(3) 0.0258(12) Uani 1 1 d . . . 0
H7 H 1.0658 0.3589 -0.0686 0.031 Uiso 1 1 calc R . . 0
C8 C 0.9574(4) 0.2576(4) -0.0266(3) 0.0250(12) Uani 1 1 d . . . 0
H8 H 0.9641 0.2382 -0.0682 0.030 Uiso 1 1 calc R . . 0
C9 C 0.9759(4) 0.4171(3) 0.1546(3) 0.0219(11) Uani 1 1 d . . . 0
H9A H 1.0567 0.4054 0.1553 0.033 Uiso 1 1 calc R . . 0
H9B H 0.9535 0.4311 0.1991 0.033 Uiso 1 1 calc R . . 0
H9C H 0.9587 0.4664 0.1094 0.033 Uiso 1 1 calc R . . 0
C10 C 0.8718(5) -0.1495(4) 0.1781(4) 0.0371(15) Uani 1 1 d . . . 0
H10A H 0.9426 -0.1262 0.1885 0.056 Uiso 1 1 calc R . . 0
H10B H 0.8795 -0.1604 0.1306 0.056 Uiso 1 1 calc R . . 0
H10C H 0.8535 -0.2042 0.2188 0.056 Uiso 1 1 calc R . . 0
C11 C 0.8154(4) -0.0831(3) 0.2904(3) 0.0235(12) Uani 1 1 d . . . 0
H11 H 0.8454 -0.1393 0.2978 0.028 Uiso 1 1 calc R . . 0
C12 C 0.8214(4) -0.0522(3) 0.3530(3) 0.0195(11) Uani 1 1 d . . . 0
C13 C 0.7915(4) 0.0331(3) 0.3482(3) 0.0150(10) Uani 1 1 d . . . 0
C14 C 0.8126(4) 0.0570(3) 0.4125(3) 0.0186(11) Uani 1 1 d . . . 0
C15 C 0.8536(4) -0.0006(3) 0.4767(3) 0.0207(11) Uani 1 1 d . . . 0
H15 H 0.8643 0.0169 0.5188 0.025 Uiso 1 1 calc R . . 0
C16 C 0.8802(4) -0.0858(3) 0.4809(3) 0.0239(12) Uani 1 1 d . . . 0
H16 H 0.9088 -0.1262 0.5257 0.029 Uiso 1 1 calc R . . 0
C17 C 0.8644(4) -0.1102(3) 0.4197(3) 0.0223(11) Uani 1 1 d . . . 0
H17 H 0.8831 -0.1678 0.4225 0.027 Uiso 1 1 calc R . . 0
C18 C 0.8073(4) 0.1701(4) 0.4636(3) 0.0209(11) Uani 1 1 d . . . 0
H18A H 0.7571 0.1368 0.5051 0.031 Uiso 1 1 calc R . . 0
H18B H 0.7908 0.2324 0.4499 0.031 Uiso 1 1 calc R . . 0
H18C H 0.8854 0.1594 0.4790 0.031 Uiso 1 1 calc R . . 0
C19 C 0.5121(5) -0.1251(4) 0.2196(3) 0.0325(14) Uani 1 1 d . . . 0
H19A H 0.5501 -0.1293 0.2658 0.049 Uiso 1 1 calc R . . 0
H19B H 0.5219 -0.1797 0.2097 0.049 Uiso 1 1 calc R . . 0
H19C H 0.4319 -0.1145 0.2253 0.049 Uiso 1 1 calc R . . 0
C20 C 0.4554(4) 0.0641(3) 0.1544(3) 0.0188(11) Uani 1 1 d . . . 0
H20 H 0.4014 0.0326 0.1379 0.023 Uiso 1 1 calc R . . 0
C21 C 0.4190(4) 0.1447(3) 0.1625(3) 0.0189(11) Uani 1 1 d . . . 0
C22 C 0.4894(4) 0.1969(3) 0.1886(3) 0.0147(10) Uani 1 1 d . . . 0
C23 C 0.4402(4) 0.2705(3) 0.2007(3) 0.0167(10) Uani 1 1 d . . . 0
C24 C 0.3302(4) 0.2938(3) 0.1818(3) 0.0187(11) Uani 1 1 d . . . 0
H24 H 0.2994 0.3442 0.1889 0.022 Uiso 1 1 calc R . . 0
C25 C 0.2641(4) 0.2435(3) 0.1522(3) 0.0223(11) Uani 1 1 d . . . 0
H25 H 0.1893 0.2607 0.1381 0.027 Uiso 1 1 calc R . . 0
C26 C 0.3072(4) 0.1697(3) 0.1436(3) 0.0201(11) Uani 1 1 d . . . 0
H26 H 0.2614 0.1349 0.1248 0.024 Uiso 1 1 calc R . . 0
C27 C 0.4676(4) 0.3933(3) 0.2376(3) 0.0211(11) Uani 1 1 d . . . 0
H27A H 0.4513 0.4349 0.1878 0.032 Uiso 1 1 calc R . . 0
H27B H 0.5231 0.4185 0.2613 0.032 Uiso 1 1 calc R . . 0
H27C H 0.3985 0.3803 0.2686 0.032 Uiso 1 1 calc R . . 0
C28 C 0.5930(4) 0.6137(4) 0.3380(3) 0.0270(13) Uani 1 1 d . . . 0
H28A H 0.5946 0.6131 0.2866 0.040 Uiso 1 1 calc R . . 0
H28B H 0.6152 0.6715 0.3375 0.040 Uiso 1 1 calc R . . 0
H28C H 0.5169 0.6002 0.3597 0.040 Uiso 1 1 calc R . . 0
C29 C 0.5744(4) 0.4199(4) 0.4271(3) 0.0233(12) Uani 1 1 d . . . 0
H29 H 0.5404 0.4494 0.4573 0.028 Uiso 1 1 calc R . . 0
C30 C 0.5334(4) 0.3339(4) 0.4374(3) 0.0216(11) Uani 1 1 d . . . 0
C31 C 0.5758(4) 0.2816(3) 0.3971(3) 0.0171(10) Uani 1 1 d . . . 0
C32 C 0.5221(4) 0.2001(3) 0.4103(3) 0.0179(11) Uani 1 1 d . . . 0
C33 C 0.4393(4) 0.1695(3) 0.4649(3) 0.0226(11) Uani 1 1 d . . . 0
H33 H 0.4078 0.1133 0.4747 0.027 Uiso 1 1 calc R . . 0
C34 C 0.4015(4) 0.2213(4) 0.5058(3) 0.0253(12) Uani 1 1 d . . . 0
H34 H 0.3446 0.1999 0.5436 0.030 Uiso 1 1 calc R . . 0
C35 C 0.4453(4) 0.3018(4) 0.4918(3) 0.0240(12) Uani 1 1 d . . . 0
H35 H 0.4169 0.3373 0.5186 0.029 Uiso 1 1 calc R . . 0
C36 C 0.5093(5) 0.0763(3) 0.3712(3) 0.0258(12) Uani 1 1 d . . . 0
H36A H 0.5251 0.0342 0.4208 0.039 Uiso 1 1 calc R . . 0
H36B H 0.5391 0.0545 0.3324 0.039 Uiso 1 1 calc R . . 0
H36C H 0.4280 0.0845 0.3660 0.039 Uiso 1 1 calc R . . 0
C37 C 0.8456(5) 0.4401(4) 0.5131(3) 0.0269(13) Uani 1 1 d . . . 0
H37A H 0.7852 0.3976 0.5193 0.040 Uiso 1 1 calc R . . 0
H37B H 0.8212 0.4838 0.5350 0.040 Uiso 1 1 calc R . . 0
H37C H 0.9124 0.4102 0.5386 0.040 Uiso 1 1 calc R . . 0
C38 C 0.9941(4) 0.3944(3) 0.3998(3) 0.0237(12) Uani 1 1 d . . . 0
H38 H 1.0429 0.4174 0.4271 0.028 Uiso 1 1 calc R . . 0
C39 C 1.0416(4) 0.3318(3) 0.3696(3) 0.0179(11) Uani 1 1 d . . . 0
C40 C 0.9778(4) 0.2899(3) 0.3304(3) 0.0145(10) Uani 1 1 d . . . 0
C41 C 1.0306(4) 0.2229(3) 0.3095(3) 0.0158(10) Uani 1 1 d . . . 0
C42 C 1.1431(4) 0.2054(3) 0.3220(3) 0.0209(11) Uani 1 1 d . . . 0
H42 H 1.1780 0.1617 0.3068 0.025 Uiso 1 1 calc R . . 0
C43 C 1.2059(4) 0.2513(3) 0.3569(3) 0.0210(11) Uani 1 1 d . . . 0
H43 H 1.2839 0.2401 0.3634 0.025 Uiso 1 1 calc R . . 0
C44 C 1.1568(4) 0.3115(3) 0.3815(3) 0.0226(11) Uani 1 1 d . . . 0
H44 H 1.2001 0.3406 0.4070 0.027 Uiso 1 1 calc R . . 0
C45 C 1.0097(4) 0.1131(3) 0.2548(3) 0.0215(11) Uani 1 1 d . . . 0
H45A H 1.0711 0.1367 0.2183 0.032 Uiso 1 1 calc R . . 0
H45B H 0.9526 0.0875 0.2325 0.032 Uiso 1 1 calc R . . 0
H45C H 1.0389 0.0681 0.2993 0.032 Uiso 1 1 calc R . . 0
C46 C 0.9722(4) 0.6206(4) 0.2733(3) 0.0273(13) Uani 1 1 d . . . 0
H46A H 1.0165 0.5669 0.2869 0.041 Uiso 1 1 calc R . . 0
H46B H 0.9994 0.6576 0.3003 0.041 Uiso 1 1 calc R . . 0
H46C H 0.9799 0.6518 0.2192 0.041 Uiso 1 1 calc R . . 0
C47 C 0.7682(4) 0.5885(3) 0.1905(3) 0.0207(11) Uani 1 1 d . . . 0
H47 H 0.7730 0.6501 0.1761 0.025 Uiso 1 1 calc R . . 0
C48 C 0.7214(4) 0.5548(3) 0.1374(3) 0.0186(11) Uani 1 1 d . . . 0
C49 C 0.7098(4) 0.4645(3) 0.1514(3) 0.0154(10) Uani 1 1 d . . . 0
C50 C 0.6755(4) 0.4403(3) 0.0894(3) 0.0154(10) Uani 1 1 d . . . 0
C51 C 0.6490(4) 0.5007(3) 0.0225(3) 0.0212(11) Uani 1 1 d . . . 0
H51 H 0.6248 0.4824 -0.0169 0.025 Uiso 1 1 calc R . . 0
C52 C 0.6572(4) 0.5905(4) 0.0109(3) 0.0237(12) Uani 1 1 d . . . 0
H52 H 0.6368 0.6325 -0.0355 0.028 Uiso 1 1 calc R . . 0
C53 C 0.6946(4) 0.6163(3) 0.0671(3) 0.0217(11) Uani 1 1 d . . . 0
H53 H 0.7027 0.6767 0.0588 0.026 Uiso 1 1 calc R . . 0
C54 C 0.6407(4) 0.3237(3) 0.0455(3) 0.0202(11) Uani 1 1 d . . . 0
H54A H 0.5654 0.3452 0.0294 0.030 Uiso 1 1 calc R . . 0
H54B H 0.6409 0.2599 0.0625 0.030 Uiso 1 1 calc R . . 0
H54C H 0.6944 0.3468 0.0034 0.030 Uiso 1 1 calc R . . 0
C55 C 0.7611(5) 0.1654(5) 0.6680(4) 0.0429(17) Uani 1 1 d . . . 0
H55 H 0.7562 0.1722 0.7183 0.051 Uiso 1 1 calc R . . 0
C56 C 0.7105(6) 0.3885(5) 0.7997(4) 0.0454(17) Uani 1 1 d . . . 0
H56 H 0.7518 0.3327 0.8080 0.054 Uiso 1 1 calc R . . 0
O13 O 0.0895(6) 0.0363(5) 0.0797(4) 0.103(2) Uiso 1 1 d . . . 1
C57 C 0.1799(9) 0.0005(6) 0.1305(6) 0.016(2) Uiso 0.50 1 d P A 1 3
C57A C 0.1299(9) 0.0021(6) 0.1518(6) 0.017(2) Uiso 0.50 1 d P A 2 3

loop_
_atom_site_aniso_label
_atom_site_aniso_U_11
_atom_site_aniso_U_22
_atom_site_aniso_U_33
_atom_site_aniso_U_23
_atom_site_aniso_U_13
_atom_site_aniso_U_12
Eu1 0.01872(16) 0.01360(16) 0.01502(16) -0.00844(11) -0.00210(10) -0.00114(10)
Co1 0.0163(3) 0.0113(3) 0.0151(3) -0.0078(3) -0.0019(3) -0.0010(3)
Co2 0.0155(3) 0.0126(3) 0.0136(3) -0.0080(3) -0.0014(3) -0.0014(3)
Cl1 0.0407(8) 0.0357(8) 0.0315(8) -0.0170(7) -0.0022(6) 0.0004(7)
Cl2 0.0846(15) 0.0570(12) 0.0511(11) -0.0227(10) -0.0080(10) 0.0230(11)
Cl3 0.0351(10) 0.138(2) 0.0445(11) -0.0401(12) 0.0053(8) -0.0097(11)
Cl4 0.0422(9) 0.0492(10) 0.0405(9) -0.0116(8) 0.0022(7) 0.0011(8)
Cl5 0.0525(11) 0.0820(15) 0.0472(11) -0.0181(10) -0.0031(9) -0.0079(10)
Cl6 0.0401(10) 0.0679(13) 0.0536(11) -0.0216(10) 0.0026(8) -0.0120(9)
Cl7 0.0426(10) 0.0542(11) 0.0637(12) -0.0312(10) -0.0052(8) -0.0044(8)
P1 0.0211(7) 0.0148(7) 0.0244(7) -0.0136(6) -0.0016(5) -0.0006(5)
P2 0.0184(7) 0.0164(7) 0.0183(7) -0.0126(6) -0.0009(5) -0.0022(5)
S1 0.0340(8) 0.0217(7) 0.0404(9) -0.0233(7) -0.0028(6) -0.0006(6)
S2 0.0278(7) 0.0214(7) 0.0263(7) -0.0184(6) -0.0007(6) -0.0023(5)
N1 0.022(2) 0.023(2) 0.021(2) -0.0149(19) -0.0025(18) -0.0057(18)
N2 0.023(2) 0.017(2) 0.023(2) -0.0137(19) -0.0033(18) -0.0006(18)
N3 0.030(3) 0.020(2) 0.028(3) -0.016(2) -0.006(2) 0.0065(19)
N4 0.019(2) 0.016(2) 0.024(2) -0.0099(19) -0.0001(18) -0.0013(17)
N5 0.026(2) 0.014(2) 0.026(2) -0.0115(19) 0.0037(19) -0.0020(18)
N6 0.022(2) 0.015(2) 0.020(2) -0.0105(18) -0.0003(17) -0.0019(18)
N7 0.023(2) 0.020(2) 0.031(3) -0.015(2) -0.0015(19) -0.0022(19)
N8 0.023(2) 0.021(2) 0.026(2) -0.014(2) -0.0023(19) -0.0042(19)
N9 0.029(2) 0.022(2) 0.020(2) -0.015(2) -0.0008(19) -0.0024(19)
N10 0.021(2) 0.021(2) 0.022(2) -0.0131(19) -0.0047(18) 0.0015(18)
N11 0.024(2) 0.021(2) 0.023(2) -0.0126(19) -0.0008(18) -0.0057(18)
N12 0.024(2) 0.020(2) 0.022(2) -0.0133(19) 0.0003(18) -0.0041(18)
O1 0.0180(17) 0.0156(17) 0.0121(17) -0.0063(14) 0.0018(13) -0.0042(14)
O2 0.0229(19) 0.0169(18) 0.0167(18) -0.0093(15) 0.0006(14) -0.0070(15)
O3 0.0218(18) 0.0133(17) 0.0131(17) -0.0035(14) -0.0010(14) -0.0014(14)
O4 0.0254(19) 0.0163(18) 0.0188(18) -0.0097(15) -0.0039(15) -0.0004(15)
O5 0.0151(17) 0.0131(17) 0.0173(18) -0.0065(14) -0.0034(13) -0.0009(13)
O6 0.0168(18) 0.0210(19) 0.0209(19) -0.0135(16) -0.0042(14) 0.0015(14)
O7 0.0176(17) 0.0138(17) 0.0161(17) -0.0063(14) -0.0003(14) -0.0025(14)
O8 0.0216(19) 0.0186(19) 0.025(2) -0.0130(16) 0.0035(15) -0.0043(15)
O9 0.0152(17) 0.0179(18) 0.0137(17) -0.0092(14) -0.0033(13) -0.0004(14)
O10 0.0201(18) 0.0184(18) 0.0189(18) -0.0120(15) -0.0039(14) 0.0009(14)
O11 0.0191(18) 0.0153(18) 0.0133(17) -0.0087(15) -0.0025(13) -0.0032(14)
O12 0.030(2) 0.0170(19) 0.0156(18) -0.0100(15) -0.0043(15) -0.0010(15)
C1 0.033(3) 0.030(3) 0.026(3) -0.015(3) -0.005(2) -0.004(3)
C2 0.024(3) 0.024(3) 0.018(3) -0.013(2) 0.003(2) -0.002(2)
C3 0.019(3) 0.016(3) 0.020(3) -0.011(2) 0.001(2) 0.000(2)
C4 0.016(2) 0.014(2) 0.015(2) -0.005(2) -0.0023(19) 0.002(2)
C5 0.018(3) 0.022(3) 0.021(3) -0.014(2) -0.003(2) 0.002(2)
C6 0.019(3) 0.021(3) 0.025(3) -0.011(2) 0.002(2) -0.004(2)
C7 0.029(3) 0.031(3) 0.016(3) -0.008(2) 0.005(2) -0.007(2)
C8 0.028(3) 0.029(3) 0.022(3) -0.016(2) 0.003(2) -0.001(2)
C9 0.027(3) 0.018(3) 0.022(3) -0.009(2) 0.004(2) -0.005(2)
C10 0.033(3) 0.042(4) 0.043(4) -0.024(3) -0.007(3) 0.016(3)
C11 0.027(3) 0.014(3) 0.031(3) -0.010(2) -0.002(2) 0.000(2)
C12 0.015(2) 0.017(3) 0.028(3) -0.009(2) -0.001(2) -0.006(2)
C13 0.015(2) 0.014(2) 0.018(3) -0.009(2) -0.0008(19) -0.0019(19)
C14 0.018(3) 0.016(3) 0.024(3) -0.009(2) -0.002(2) -0.004(2)
C15 0.024(3) 0.021(3) 0.018(3) -0.008(2) -0.003(2) -0.001(2)
C16 0.023(3) 0.020(3) 0.025(3) -0.002(2) -0.007(2) -0.007(2)
C17 0.022(3) 0.017(3) 0.024(3) -0.002(2) -0.002(2) -0.004(2)
C18 0.026(3) 0.027(3) 0.013(2) -0.012(2) -0.001(2) -0.003(2)
C19 0.043(4) 0.015(3) 0.040(4) -0.010(3) 0.009(3) -0.005(3)
C20 0.022(3) 0.022(3) 0.015(3) -0.011(2) 0.001(2) -0.006(2)
C21 0.019(3) 0.021(3) 0.017(3) -0.006(2) 0.001(2) 0.000(2)
C22 0.018(2) 0.014(2) 0.012(2) -0.005(2) 0.0001(19) 0.000(2)
C23 0.021(3) 0.015(3) 0.014(2) -0.005(2) -0.001(2) -0.001(2)
C24 0.020(3) 0.020(3) 0.017(3) -0.007(2) -0.005(2) 0.002(2)
C25 0.018(3) 0.024(3) 0.024(3) -0.007(2) -0.002(2) -0.003(2)
C26 0.016(3) 0.026(3) 0.022(3) -0.012(2) 0.001(2) -0.007(2)
C27 0.026(3) 0.018(3) 0.023(3) -0.011(2) -0.003(2) 0.002(2)
C28 0.023(3) 0.028(3) 0.034(3) -0.016(3) -0.005(2) 0.002(2)
C29 0.024(3) 0.028(3) 0.025(3) -0.019(2) 0.000(2) -0.001(2)
C30 0.020(3) 0.030(3) 0.020(3) -0.014(2) -0.001(2) -0.001(2)
C31 0.017(3) 0.022(3) 0.014(2) -0.008(2) -0.001(2) -0.001(2)
C32 0.014(2) 0.021(3) 0.019(3) -0.006(2) -0.002(2) -0.004(2)
C33 0.019(3) 0.022(3) 0.024(3) -0.005(2) -0.003(2) -0.004(2)
C34 0.020(3) 0.036(3) 0.021(3) -0.012(2) 0.005(2) -0.008(2)
C35 0.025(3) 0.033(3) 0.020(3) -0.017(2) 0.003(2) -0.006(2)
C36 0.032(3) 0.015(3) 0.030(3) -0.008(2) 0.005(2) -0.009(2)
C37 0.040(3) 0.027(3) 0.020(3) -0.015(2) -0.004(2) -0.004(3)
C38 0.023(3) 0.025(3) 0.025(3) -0.009(2) -0.006(2) -0.004(2)
C39 0.019(3) 0.019(3) 0.018(3) -0.008(2) -0.001(2) 0.000(2)
C40 0.017(2) 0.015(2) 0.011(2) -0.003(2) -0.0007(19) -0.001(2)
C41 0.018(3) 0.017(3) 0.012(2) -0.004(2) 0.0019(19) -0.003(2)
C42 0.024(3) 0.024(3) 0.014(3) -0.005(2) -0.001(2) 0.006(2)
C43 0.012(2) 0.028(3) 0.019(3) -0.003(2) -0.002(2) -0.002(2)
C44 0.023(3) 0.021(3) 0.025(3) -0.009(2) -0.006(2) -0.004(2)
C45 0.020(3) 0.019(3) 0.031(3) -0.017(2) 0.002(2) 0.001(2)
C46 0.025(3) 0.033(3) 0.030(3) -0.019(3) 0.007(2) -0.004(2)
C47 0.025(3) 0.016(3) 0.021(3) -0.006(2) 0.003(2) -0.002(2)
C48 0.020(3) 0.017(3) 0.022(3) -0.011(2) 0.003(2) 0.001(2)
C49 0.015(2) 0.018(3) 0.016(3) -0.009(2) 0.0013(19) 0.000(2)
C50 0.018(2) 0.013(2) 0.016(3) -0.006(2) -0.001(2) -0.002(2)
C51 0.023(3) 0.026(3) 0.018(3) -0.013(2) 0.000(2) -0.001(2)
C52 0.030(3) 0.024(3) 0.014(3) -0.002(2) -0.001(2) -0.001(2)
C53 0.028(3) 0.013(3) 0.022(3) -0.005(2) 0.003(2) -0.002(2)
C54 0.027(3) 0.022(3) 0.017(3) -0.014(2) -0.007(2) 0.000(2)
C55 0.029(3) 0.076(5) 0.032(3) -0.030(4) -0.001(3) 0.000(3)
C56 0.040(4) 0.045(4) 0.054(4) -0.021(4) 0.000(3) -0.002(3)

loop_
_atom_type_symbol
_atom_type_description
_atom_type_scat_dispersion_real
_atom_type_scat_dispersion_imag
_atom_type_scat_source
C C 0.0033 0.0016 'International Tables Vol C Tables 4.2.6.8 and 6.1.1.4'
H H 0.0000 0.0000 'International Tables Vol C Tables 4.2.6.8 and 6.1.1.4'
N N 0.0061 0.0033 'International Tables Vol C Tables 4.2.6.8 and 6.1.1.4'
O O 0.0106 0.0060 'International Tables Vol C Tables 4.2.6.8 and 6.1.1.4'
P P 0.1023 0.0942 'International Tables Vol C Tables 4.2.6.8 and 6.1.1.4'
Cl Cl 0.1484 0.1585 'International Tables Vol C Tables 4.2.6.8 and 6.1.1.4'
Co Co 0.3494 0.9721 'International Tables Vol C Tables 4.2.6.8 and 6.1.1.4'
Eu Eu -0.1578 3.6682 'International Tables Vol C Tables 4.2.6.8 and 6.1.1.4'
S S 0.1246 0.1234 'International Tables Vol C Tables 4.2.6.8 and 6.1.1.4'

loop_
_geom_angle_atom_site_label_1
_geom_angle_atom_site_label_2
_geom_angle_atom_site_label_3
_geom_angle
_geom_angle_site_symmetry_1
_geom_angle_site_symmetry_3
_geom_angle_publ_flag
O3 Eu1 O9 114.84(11) . . ?
O3 Eu1 O5 64.53(11) . . ?
O9 Eu1 O5 178.18(11) . . ?
O3 Eu1 O1 66.19(11) . . ?
O9 Eu1 O1 114.42(11) . . ?
O5 Eu1 O1 67.04(11) . . ?
O3 Eu1 O11 176.93(10) . . ?
O9 Eu1 O11 65.40(11) . . ?
O5 Eu1 O11 115.33(10) . . ?
O1 Eu1 O11 110.82(11) . . ?
O3 Eu1 O7 118.41(11) . . ?
O9 Eu1 O7 65.04(11) . . ?
O5 Eu1 O7 113.60(11) . . ?
O1 Eu1 O7 175.33(10) . . ?
O11 Eu1 O7 64.59(11) . . ?
O3 Eu1 O4 59.72(10) . . ?
O9 Eu1 O4 65.85(10) . . ?
O5 Eu1 O4 112.64(10) . . ?
O1 Eu1 O4 116.16(10) . . ?
O11 Eu1 O4 122.29(10) . . ?
O7 Eu1 O4 68.13(10) . . ?
O3 Eu1 O10 66.17(10) . . ?
O9 Eu1 O10 59.05(10) . . ?
O5 Eu1 O10 121.45(10) . . ?
O1 Eu1 O10 65.54(10) . . ?
O11 Eu1 O10 112.23(10) . . ?
O7 Eu1 O10 116.47(10) . . ?
O4 Eu1 O10 63.49(10) . . ?
O3 Eu1 O6 114.85(10) . . ?
O9 Eu1 O6 120.93(10) . . ?
O5 Eu1 O6 58.64(10) . . ?
O1 Eu1 O6 113.44(10) . . ?
O11 Eu1 O6 66.68(10) . . ?
O7 Eu1 O6 64.44(10) . . ?
O4 Eu1 O6 118.16(10) . . ?
O10 Eu1 O6 178.30(9) . . ?
O3 Eu1 O12 119.96(10) . . ?
O9 Eu1 O12 115.35(10) . . ?
O5 Eu1 O12 66.14(10) . . ?
O1 Eu1 O12 64.53(10) . . ?
O11 Eu1 O12 58.11(10) . . ?
O7 Eu1 O12 111.23(10) . . ?
O4 Eu1 O12 178.38(10) . . ?
O10 Eu1 O12 117.98(10) . . ?
O6 Eu1 O12 60.37(10) . . ?
O3 Eu1 O8 68.42(10) . . ?
O9 Eu1 O8 111.37(10) . . ?
O5 Eu1 O8 66.82(10) . . ?
O1 Eu1 O8 125.24(10) . . ?
O11 Eu1 O8 114.49(10) . . ?
O7 Eu1 O8 58.05(10) . . ?
O4 Eu1 O8 59.89(10) . . ?
O10 Eu1 O8 119.52(10) . . ?
O6 Eu1 O8 62.17(10) . . ?
O12 Eu1 O8 118.49(10) . . ?
O3 Eu1 O2 113.72(10) . . ?
O9 Eu1 O2 64.97(10) . . ?
O5 Eu1 O2 116.84(10) . . ?
O1 Eu1 O2 58.35(10) . . ?
O11 Eu1 O2 63.43(10) . . ?
O7 Eu1 O2 118.45(10) . . ?
O4 Eu1 O2 118.06(10) . . ?
O10 Eu1 O2 59.97(10) . . ?
O6 Eu1 O2 118.36(10) . . ?
O12 Eu1 O2 63.56(10) . . ?
O8 Eu1 O2 176.20(8) . . ?
O3 Co1 O5 75.60(12) . . ?
O3 Co1 O1 77.39(12) . . ?
O5 Co1 O1 78.03(12) . . ?
O3 Co1 N2 149.86(15) . . ?
O5 Co1 N2 122.56(14) . . ?
O1 Co1 N2 83.11(14) . . ?
O3 Co1 N6 122.56(14) . . ?
O5 Co1 N6 83.04(14) . . ?
O1 Co1 N6 147.88(14) . . ?
N2 Co1 N6 85.58(16) . . ?
O3 Co1 N4 84.25(14) . . ?
O5 Co1 N4 147.57(14) . . ?
O1 Co1 N4 122.30(14) . . ?
N2 Co1 N4 87.07(16) . . ?
N6 Co1 N4 86.88(15) . . ?
O3 Co1 Eu1 45.75(9) . . ?
O5 Co1 Eu1 46.04(8) . . ?
O1 Co1 Eu1 46.11(8) . . ?
N2 Co1 Eu1 127.23(11) . . ?
N6 Co1 Eu1 127.82(11) . . ?
N4 Co1 Eu1 128.03(11) . . ?
O11 Co2 O7 77.34(13) . . ?
O11 Co2 O9 77.84(12) . . ?
O7 Co2 O9 77.33(13) . . ?
O11 Co2 N10 149.93(15) . . ?
O7 Co2 N10 121.46(15) . . ?
O9 Co2 N10 83.65(14) . . ?
O11 Co2 N12 83.92(14) . . ?
O7 Co2 N12 149.72(15) . . ?
O9 Co2 N12 121.79(15) . . ?
N10 Co2 N12 86.01(16) . . ?
O11 Co2 N8 120.54(14) . . ?
O7 Co2 N8 84.23(15) . . ?
O9 Co2 N8 150.42(15) . . ?
N10 Co2 N8 86.59(16) . . ?
N12 Co2 N8 85.13(16) . . ?
O11 Co2 Eu1 46.50(9) . . ?
O7 Co2 Eu1 46.55(9) . . ?
O9 Co2 Eu1 45.81(8) . . ?
N10 Co2 Eu1 127.54(11) . . ?
N12 Co2 Eu1 128.16(11) . . ?
N8 Co2 Eu1 128.62(12) . . ?
N3 P1 N1 104.9(2) . . ?
N3 P1 N5 108.1(2) . . ?
N1 P1 N5 104.1(2) . . ?
N3 P1 S1 113.06(16) . . ?
N1 P1 S1 113.67(16) . . ?
N5 P1 S1 112.35(16) . . ?
N9 P2 N11 106.9(2) . . ?
N9 P2 N7 106.4(2) . . ?
N11 P2 N7 105.3(2) . . ?
N9 P2 S2 112.50(15) . . ?
N11 P2 S2 112.83(16) . . ?
N7 P2 S2 112.33(16) . . ?
N2 N1 C1 113.9(4) . . ?
N2 N1 P1 115.1(3) . . ?
C1 N1 P1 120.3(4) . . ?
C2 N2 N1 111.5(4) . . ?
C2 N2 Co1 130.3(3) . . ?
N1 N2 Co1 118.1(3) . . ?
N4 N3 C10 120.1(4) . . ?
N4 N3 P1 115.9(3) . . ?
C10 N3 P1 123.7(4) . . ?
C11 N4 N3 115.8(4) . . ?
C11 N4 Co1 128.1(3) . . ?
N3 N4 Co1 115.8(3) . . ?
N6 N5 C19 114.0(4) . . ?
N6 N5 P1 114.7(3) . . ?
C19 N5 P1 119.5(4) . . ?
C20 N6 N5 111.5(4) . . ?
C20 N6 Co1 129.3(3) . . ?
N5 N6 Co1 118.6(3) . . ?
N8 N7 C28 113.7(4) . . ?
N8 N7 P2 113.4(3) . . ?
C28 N7 P2 119.4(4) . . ?
C29 N8 N7 111.4(4) . . ?
C29 N8 Co2 128.4(4) . . ?
N7 N8 Co2 119.3(3) . . ?
N10 N9 C37 113.1(4) . . ?
N10 N9 P2 114.0(3) . . ?
C37 N9 P2 121.2(4) . . ?
C38 N10 N9 111.7(4) . . ?
C38 N10 Co2 128.1(3) . . ?
N9 N10 Co2 118.9(3) . . ?
N12 N11 C46 113.5(4) . . ?
N12 N11 P2 113.5(3) . . ?
C46 N11 P2 120.2(3) . . ?
C47 N12 N11 111.7(4) . . ?
C47 N12 Co2 127.2(3) . . ?
N11 N12 Co2 119.5(3) . . ?
C4 O1 Co1 132.9(3) . . ?
C4 O1 Eu1 131.4(3) . . ?
Co1 O1 Eu1 94.56(12) . . ?
C5 O2 C9 115.6(4) . . ?
C5 O2 Eu1 114.9(3) . . ?
C9 O2 Eu1 129.0(3) . . ?
C13 O3 Co1 132.9(3) . . ?
C13 O3 Eu1 129.9(3) . . ?
Co1 O3 Eu1 95.86(12) . . ?
C14 O4 C18 114.8(4) . . ?
C14 O4 Eu1 116.9(3) . . ?
C18 O4 Eu1 128.1(3) . . ?
C22 O5 Co1 132.3(3) . . ?
C22 O5 Eu1 132.7(3) . . ?
Co1 O5 Eu1 94.93(12) . . ?
C23 O6 C27 115.7(4) . . ?
C23 O6 Eu1 115.3(3) . . ?
C27 O6 Eu1 128.6(3) . . ?
C31 O7 Co2 132.0(3) . . ?
C31 O7 Eu1 132.9(3) . . ?
Co2 O7 Eu1 95.06(12) . . ?
C32 O8 C36 116.4(4) . . ?
C32 O8 Eu1 116.1(3) . . ?
C36 O8 Eu1 127.5(3) . . ?
C40 O9 Co2 132.1(3) . . ?
C40 O9 Eu1 132.1(3) . . ?
Co2 O9 Eu1 95.83(12) . . ?
C41 O10 C45 115.8(4) . . ?
C41 O10 Eu1 115.8(3) . . ?
C45 O10 Eu1 128.3(3) . . ?
C49 O11 Co2 132.0(3) . . ?
C49 O11 Eu1 132.7(3) . . ?
Co2 O11 Eu1 95.19(12) . . ?
C50 O12 C54 115.3(4) . . ?
C50 O12 Eu1 116.4(3) . . ?
C54 O12 Eu1 128.3(3) . . ?
N2 C2 C3 127.5(5) . . ?
C8 C3 C4 120.3(5) . . ?
C8 C3 C2 116.7(4) . . ?
C4 C3 C2 123.0(5) . . ?
O1 C4 C3 122.9(4) . . ?
O1 C4 C5 120.4(4) . . ?
C3 C4 C5 116.7(4) . . ?
C6 C5 O2 125.1(5) . . ?
C6 C5 C4 122.0(4) . . ?
O2 C5 C4 112.9(4) . . ?
C5 C6 C7 120.6(5) . . ?
C8 C7 C6 119.2(5) . . ?
C7 C8 C3 121.2(5) . . ?
N4 C11 C12 127.0(5) . . ?
C17 C12 C13 119.9(5) . . ?
C17 C12 C11 116.9(5) . . ?
C13 C12 C11 123.2(5) . . ?
O3 C13 C12 124.2(4) . . ?
O3 C13 C14 119.0(4) . . ?
C12 C13 C14 116.8(4) . . ?
C15 C14 O4 125.3(4) . . ?
C15 C14 C13 122.1(5) . . ?
O4 C14 C13 112.6(4) . . ?
C14 C15 C16 120.2(5) . . ?
C17 C16 C15 119.2(5) . . ?
C16 C17 C12 121.7(5) . . ?
N6 C20 C21 126.3(5) . . ?
C26 C21 C22 120.6(4) . . ?
C26 C21 C20 116.5(5) . . ?
C22 C21 C20 123.0(4) . . ?
O5 C22 C21 123.5(4) . . ?
O5 C22 C23 119.2(4) . . ?
C21 C22 C23 117.3(4) . . ?
O6 C23 C24 124.9(4) . . ?
O6 C23 C22 114.1(4) . . ?
C24 C23 C22 121.0(4) . . ?
C23 C24 C25 120.4(5) . . ?
C26 C25 C24 120.0(5) . . ?
C25 C26 C21 120.6(5) . . ?
N8 C29 C30 126.1(5) . . ?
C31 C30 C35 119.9(5) . . ?
C31 C30 C29 123.7(5) . . ?
C35 C30 C29 116.4(5) . . ?
O7 C31 C30 123.6(5) . . ?
O7 C31 C32 119.2(4) . . ?
C30 C31 C32 117.2(5) . . ?
C33 C32 O8 125.4(5) . . ?
C33 C32 C31 121.5(5) . . ?
O8 C32 C31 113.1(4) . . ?
C32 C33 C34 120.0(5) . . ?
C35 C34 C33 120.5(5) . . ?
C34 C35 C30 120.7(5) . . ?
N10 C38 C39 126.7(5) . . ?
C40 C39 C44 119.7(4) . . ?
C40 C39 C38 122.7(4) . . ?
C44 C39 C38 117.6(4) . . ?
O9 C40 C39 123.2(4) . . ?
O9 C40 C41 118.9(4) . . ?
C39 C40 C41 117.9(4) . . ?
O10 C41 C42 125.8(4) . . ?
O10 C41 C40 113.9(4) . . ?
C42 C41 C40 120.3(4) . . ?
C41 C42 C43 120.6(5) . . ?
C44 C43 C42 120.6(5) . . ?
C43 C44 C39 120.7(5) . . ?
N12 C47 C48 126.6(5) . . ?
C53 C48 C49 120.7(4) . . ?
C53 C48 C47 116.6(5) . . ?
C49 C48 C47 122.6(5) . . ?
O11 C49 C48 124.1(4) . . ?
O11 C49 C50 119.7(4) . . ?
C48 C49 C50 116.1(4) . . ?
C51 C50 O12 125.4(4) . . ?
C51 C50 C49 121.9(4) . . ?
O12 C50 C49 112.7(4) . . ?
C50 C51 C52 120.7(5) . . ?
C53 C52 C51 119.3(5) . . ?
C52 C53 C48 121.2(5) . . ?
Cl4 C55 Cl3 109.8(4) . . ?
Cl4 C55 Cl2 109.5(3) . . ?
Cl3 C55 Cl2 111.0(4) . . ?
Cl7 C56 Cl6 110.6(4) . . ?
Cl7 C56 Cl5 109.1(4) . . ?
Cl6 C56 Cl5 110.5(4) . . ?
C57A O13 C57 29.2(5) . . ?

loop_
_geom_bond_atom_site_label_1
_geom_bond_atom_site_label_2
_geom_bond_distance
_geom_bond_site_symmetry_2
_geom_bond_publ_flag
Eu1 O3 2.399(3) . ?
Eu1 O9 2.407(3) . ?
Eu1 O5 2.407(3) . ?
Eu1 O1 2.408(3) . ?
Eu1 O11 2.432(3) . ?
Eu1 O7 2.433(3) . ?
Eu1 O4 2.777(3) . ?
Eu1 O10 2.857(3) . ?
Eu1 O6 2.882(3) . ?
Eu1 O12 2.888(3) . ?
Eu1 O8 2.889(3) . ?
Eu1 O2 2.908(3) . ?
Co1 O3 2.080(3) . ?
Co1 O5 2.106(3) . ?
Co1 O1 2.118(3) . ?
Co1 N2 2.119(4) . ?
Co1 N6 2.122(4) . ?
Co1 N4 2.158(4) . ?
Co2 O11 2.078(3) . ?
Co2 O7 2.082(3) . ?
Co2 O9 2.083(3) . ?
Co2 N10 2.111(4) . ?
Co2 N12 2.116(4) . ?
Co2 N8 2.122(4) . ?
Cl2 C55 1.777(8) . ?
Cl3 C55 1.768(7) . ?
Cl4 C55 1.760(7) . ?
Cl5 C56 1.782(7) . ?
Cl6 C56 1.761(7) . ?
Cl7 C56 1.757(7) . ?
P1 N3 1.661(4) . ?
P1 N1 1.669(4) . ?
P1 N5 1.674(4) . ?
P1 S1 1.9252(18) . ?
P2 N9 1.665(4) . ?
P2 N11 1.674(4) . ?
P2 N7 1.677(4) . ?
P2 S2 1.9232(17) . ?
N1 N2 1.444(5) . ?
N1 C1 1.463(7) . ?
N2 C2 1.270(7) . ?
N3 N4 1.428(6) . ?
N3 C10 1.459(7) . ?
N4 C11 1.287(7) . ?
N5 N6 1.446(5) . ?
N5 C19 1.463(7) . ?
N6 C20 1.299(6) . ?
N7 N8 1.463(6) . ?
N7 C28 1.468(7) . ?
N8 C29 1.295(7) . ?
N9 N10 1.450(5) . ?
N9 C37 1.466(7) . ?
N10 C38 1.297(6) . ?
N11 N12 1.455(6) . ?
N11 C46 1.481(7) . ?
N12 C47 1.307(7) . ?
O1 C4 1.323(6) . ?
O2 C5 1.374(6) . ?
O2 C9 1.440(6) . ?
O3 C13 1.307(6) . ?
O4 C14 1.373(6) . ?
O4 C18 1.434(6) . ?
O5 C22 1.316(6) . ?
O6 C23 1.367(6) . ?
O6 C27 1.433(6) . ?
O7 C31 1.313(6) . ?
O8 C32 1.386(6) . ?
O8 C36 1.426(6) . ?
O9 C40 1.324(6) . ?
O10 C41 1.372(6) . ?
O10 C45 1.439(6) . ?
O11 C49 1.300(6) . ?
O12 C50 1.370(6) . ?
O12 C54 1.438(5) . ?
C2 C3 1.441(7) . ?
C3 C8 1.408(7) . ?
C3 C4 1.415(6) . ?
C4 C5 1.421(7) . ?
C5 C6 1.371(7) . ?
C6 C7 1.398(7) . ?
C7 C8 1.374(7) . ?
C11 C12 1.446(7) . ?
C12 C17 1.404(7) . ?
C12 C13 1.410(7) . ?
C13 C14 1.433(7) . ?
C14 C15 1.360(7) . ?
C15 C16 1.402(7) . ?
C16 C17 1.371(7) . ?
C20 C21 1.442(7) . ?
C21 C26 1.410(7) . ?
C21 C22 1.416(7) . ?
C22 C23 1.421(7) . ?
C23 C24 1.385(7) . ?
C24 C25 1.402(7) . ?
C25 C26 1.367(7) . ?
C29 C30 1.438(7) . ?
C30 C31 1.413(7) . ?
C30 C35 1.421(7) . ?
C31 C32 1.422(7) . ?
C32 C33 1.377(7) . ?
C33 C34 1.398(7) . ?
C34 C35 1.356(8) . ?
C38 C39 1.442(7) . ?
C39 C40 1.410(7) . ?
C39 C44 1.416(7) . ?
C40 C41 1.425(7) . ?
C41 C42 1.379(7) . ?
C42 C43 1.391(7) . ?
C43 C44 1.352(7) . ?
C47 C48 1.431(7) . ?
C48 C53 1.411(7) . ?
C48 C49 1.414(7) . ?
C49 C50 1.436(7) . ?
C50 C51 1.357(7) . ?
C51 C52 1.410(8) . ?
C52 C53 1.361(7) . ?
O13 C57A 1.387(12) . ?
O13 C57 1.447(12) . ?
